data_7159245
loop_
_publ_author_name
'Beghennou, Anissa'
'Gontard, Geoffrey'
'Dossmann, H&#xe9;lo&#xef;se'
'Passador, K&#xe9;vin'
'Thorimbert, Serge'
'Corc&#xe9;, Vincent'
'Botuha, Candice'

_publ_section_title
;
 1,6-Naphthyridin-7(6<i>H</i>)-ones: synthesis and optical properties.
;
_journal_issue 14
_journal_name_full 'Organic &amp; biomolecular chemistry'
_journal_page_first 2976
_journal_page_last 2982
_journal_paper_doi 10.1039/d3ob00081h
_journal_volume 21
_journal_year 2023
_chemical_formula_moiety 'C14 H11 N2 O, Cl, H2 O'
_chemical_formula_sum 'C14 H13 Cl N2 O2'
_chemical_formula_weight 276.71
_space_group_crystal_system orthorhombic
_space_group_IT_number 61
_space_group_name_Hall '-P 2ac 2ab'
_space_group_name_H-M_alt 'P b c a'
_atom_sites_solution_hydrogens mixed
_atom_sites_solution_primary dual
_atom_sites_solution_secondary difmap
_audit_creation_method SHELXL-2018/3
_audit_update_record
;
2022-07-28 deposited with the CCDC.	2023-03-13 downloaded from the CCDC.
;
_cell_angle_alpha 90
_cell_angle_beta 90
_cell_angle_gamma 90
_cell_formula_units_Z 8
_cell_length_a 7.6114(4)
_cell_length_b 15.1521(7)
_cell_length_c 21.9238(11)
_cell_measurement_reflns_used 6230
_cell_measurement_temperature 200(1)
_cell_measurement_theta_max 67.82
_cell_measurement_theta_min 4.04
_cell_volume 2528.4(2)
_computing_cell_refinement 'Bruker SAINT'
_computing_data_collection 'Bruker APEX2'
_computing_data_reduction 'Bruker SAINT'
_computing_molecular_graphics 'SXGRAPH (Farrugia, 2012)'
_computing_publication_material 'WinGX (Farrugia, 2012)'
_computing_structure_refinement 'SHELXL (Sheldrick, 2015)'
_computing_structure_solution 'SHELXT (Sheldrick, 2015)'
_diffrn_ambient_temperature 200(1)
_diffrn_measured_fraction_theta_full 0.997
_diffrn_measured_fraction_theta_max 0.997
_diffrn_measurement_device_type 'Bruker APEX-II CCD'
_diffrn_measurement_method '\f and \w scans'
_diffrn_radiation_source micro-source
_diffrn_radiation_type CuK\a
_diffrn_radiation_wavelength 1.54178
_diffrn_reflns_av_R_equivalents 0.0351
_diffrn_reflns_av_unetI/netI 0.0225
_diffrn_reflns_Laue_measured_fraction_full 0.997
_diffrn_reflns_Laue_measured_fraction_max 0.997
_diffrn_reflns_limit_h_max 6
_diffrn_reflns_limit_h_min -9
_diffrn_reflns_limit_k_max 18
_diffrn_reflns_limit_k_min -17
_diffrn_reflns_limit_l_max 26
_diffrn_reflns_limit_l_min -25
_diffrn_reflns_number 16493
_diffrn_reflns_point_group_measured_fraction_full 0.997
_diffrn_reflns_point_group_measured_fraction_max 0.997
_diffrn_reflns_theta_full 66.500
_diffrn_reflns_theta_max 66.592
_diffrn_reflns_theta_min 4.033
_exptl_absorpt_coefficient_mu 2.677
_exptl_absorpt_correction_T_max 0.950
_exptl_absorpt_correction_T_min 0.497
_exptl_absorpt_correction_type numerical
_exptl_absorpt_process_details
; 
 SADABS : Krause, L., Herbst-Irmer, R., Sheldrick G.M. & Stalke D.,
 J. Appl. Cryst. 48 (2015) 3-10
;
_exptl_crystal_colour_modifier reddish
_exptl_crystal_colour_primary orange
_exptl_crystal_density_diffrn 1.454
_exptl_crystal_density_method 'not measured'
_exptl_crystal_description needle
_exptl_crystal_F_000 1152
_exptl_crystal_size_max 0.350
_exptl_crystal_size_mid 0.050
_exptl_crystal_size_min 0.050
_refine_diff_density_max 0.194
_refine_diff_density_min -0.285
_refine_diff_density_rms 0.042
_refine_ls_extinction_method none
_refine_ls_goodness_of_fit_ref 1.049
_refine_ls_hydrogen_treatment constr
_refine_ls_matrix_type full
_refine_ls_number_parameters 175
_refine_ls_number_reflns 2218
_refine_ls_number_restraints 0
_refine_ls_restrained_S_all 1.049
_refine_ls_R_factor_all 0.0353
_refine_ls_R_factor_gt 0.0311
_refine_ls_shift/su_max 0.001
_refine_ls_shift/su_mean 0.000
_refine_ls_structure_factor_coef Fsqd
_refine_ls_weighting_details 'w=1/[\s^2^(Fo^2^)+(0.0484P)^2^+1.0132P] where P=(Fo^2^+2Fc^2^)/3'
_refine_ls_weighting_scheme calc
_refine_ls_wR_factor_gt 0.0850
_refine_ls_wR_factor_ref 0.0881
_reflns_number_gt 1981
_reflns_number_total 2218
_reflns_threshold_expression 'I > 2\s(I)'
_cod_data_source_file d3ob00081h2.cif
_cod_data_source_block anb050
_cod_depositor_comments 'Adding full bibliography for 7159245.cif.'
_cod_database_code 7159245
_shelx_shelxl_version_number 2018/3
_shelx_space_group_comment
;
The symmetry employed for this shelxl refinement is uniquely defined
by the following loop, which should always be used as a source of
symmetry information in preference to the above space-group names.
They are only intended as comments.
;

loop_
_space_group_symop_operation_xyz
'x, y, z'
'-x+1/2, -y, z+1/2'
'-x, y+1/2, -z+1/2'
'x+1/2, -y+1/2, -z'
'-x, -y, -z'
'x-1/2, y, -z-1/2'
'x, -y-1/2, z-1/2'
'-x-1/2, y-1/2, z'

loop_
_atom_site_label
_atom_site_type_symbol
_atom_site_fract_x
_atom_site_fract_y
_atom_site_fract_z
_atom_site_U_iso_or_equiv
_atom_site_adp_type
_atom_site_occupancy
_atom_site_site_symmetry_order
_atom_site_calc_flag
_atom_site_refinement_flags_posn
_atom_site_refinement_flags_adp
_atom_site_refinement_flags_occupancy
_atom_site_disorder_assembly
_atom_site_disorder_group
Cl1 Cl 0.52929(6) 0.60616(3) 0.16546(2) 0.03890(15) Uani 1 1 d . . . . .
O1 O 0.04924(14) 0.89979(6) 0.53164(5) 0.0236(2) Uani 1 1 d . . . . .
O2 O 0.65235(19) 0.53278(9) 0.28974(6) 0.0471(3) Uani 1 1 d G . . . .
H2A H 0.624925 0.555327 0.249952 0.057 Uiso 1 1 d G U . . .
H2B H 0.765756 0.557010 0.299096 0.057 Uiso 1 1 d G U . . .
N1 N 0.11291(16) 0.94576(8) 0.43552(5) 0.0237(3) Uani 1 1 d . . . . .
H1 H 0.066197 0.997050 0.445090 0.028 Uiso 1 1 calc R U . . .
N2 N 0.37447(15) 0.71951(7) 0.39234(5) 0.0201(3) Uani 1 1 d . . . . .
H2C H 0.399818 0.680737 0.420898 0.024 Uiso 1 1 calc R U . . .
C1 C 0.12027(18) 0.88184(9) 0.48110(6) 0.0201(3) Uani 1 1 d . . . . .
C2 C 0.20660(18) 0.80166(9) 0.46643(6) 0.0188(3) Uani 1 1 d . . . . .
C3 C 0.27595(18) 0.79264(9) 0.40815(6) 0.0193(3) Uani 1 1 d . . . . .
C4 C 0.25454(19) 0.85791(9) 0.36205(6) 0.0224(3) Uani 1 1 d . . . . .
C5 C 0.1705(2) 0.93564(10) 0.37894(7) 0.0258(3) Uani 1 1 d . . . . .
H5 H 0.154363 0.981477 0.349905 0.031 Uiso 1 1 calc R U . . .
C6 C 0.3184(2) 0.84256(11) 0.30236(7) 0.0277(3) Uani 1 1 d . . . . .
H6 H 0.302532 0.885841 0.271490 0.033 Uiso 1 1 calc R U . . .
C7 C 0.4029(2) 0.76529(11) 0.28926(7) 0.0293(4) Uani 1 1 d . . . . .
H7 H 0.440858 0.752761 0.248900 0.035 Uiso 1 1 calc R U . . .
C8 C 0.4324(2) 0.70503(10) 0.33648(7) 0.0260(3) Uani 1 1 d . . . . .
H8 H 0.495668 0.652350 0.328145 0.031 Uiso 1 1 calc R U . . .
C9 C 0.21332(17) 0.73045(9) 0.51316(6) 0.0194(3) Uani 1 1 d . . . . .
C10 C 0.28006(19) 0.74798(10) 0.57110(6) 0.0247(3) Uani 1 1 d . . . . .
H10 H 0.327423 0.804493 0.580146 0.030 Uiso 1 1 calc R U . . .
C11 C 0.2773(2) 0.68294(12) 0.61548(7) 0.0331(4) Uani 1 1 d . . . . .
H11 H 0.323728 0.694998 0.654831 0.040 Uiso 1 1 calc R U . . .
C12 C 0.2076(2) 0.60068(12) 0.60305(8) 0.0371(4) Uani 1 1 d . . . . .
H12 H 0.202821 0.556990 0.634089 0.044 Uiso 1 1 calc R U . . .
C13 C 0.1450(2) 0.58222(10) 0.54536(8) 0.0323(4) Uani 1 1 d . . . . .
H13 H 0.099941 0.525176 0.536500 0.039 Uiso 1 1 calc R U . . .
C14 C 0.14735(19) 0.64649(10) 0.50015(7) 0.0234(3) Uani 1 1 d . . . . .
H14 H 0.104235 0.633368 0.460508 0.028 Uiso 1 1 calc R U . . .

loop_
_atom_site_aniso_label
_atom_site_aniso_U_11
_atom_site_aniso_U_22
_atom_site_aniso_U_33
_atom_site_aniso_U_23
_atom_site_aniso_U_13
_atom_site_aniso_U_12
Cl1 0.0425(3) 0.0444(3) 0.0298(2) 0.00783(16) -0.00156(17) -0.00055(18)
O1 0.0285(6) 0.0176(5) 0.0247(5) 0.0002(4) 0.0064(4) -0.0005(4)
O2 0.0518(8) 0.0475(8) 0.0420(7) 0.0139(6) -0.0105(6) 0.0027(6)
N1 0.0290(7) 0.0148(6) 0.0274(6) 0.0020(5) 0.0040(5) 0.0015(5)
N2 0.0223(6) 0.0190(6) 0.0191(6) 0.0013(5) -0.0009(5) 0.0019(5)
C1 0.0206(7) 0.0176(7) 0.0220(7) 0.0008(5) 0.0004(6) -0.0041(5)
C2 0.0183(7) 0.0183(7) 0.0199(7) 0.0007(5) -0.0017(5) -0.0014(5)
C3 0.0191(7) 0.0170(7) 0.0218(7) 0.0005(5) -0.0027(5) -0.0013(5)
C4 0.0240(7) 0.0223(7) 0.0209(7) 0.0034(6) -0.0014(6) -0.0004(6)
C5 0.0301(8) 0.0219(7) 0.0256(7) 0.0064(6) 0.0013(6) 0.0009(6)
C6 0.0322(8) 0.0302(8) 0.0207(7) 0.0051(6) -0.0003(6) 0.0013(7)
C7 0.0352(9) 0.0340(9) 0.0188(7) -0.0003(6) 0.0026(6) 0.0039(7)
C8 0.0268(7) 0.0265(8) 0.0247(7) -0.0036(6) 0.0009(6) 0.0024(6)
C9 0.0178(6) 0.0209(7) 0.0196(7) 0.0013(5) 0.0023(5) 0.0027(5)
C10 0.0222(7) 0.0299(8) 0.0221(7) -0.0013(6) 0.0007(6) 0.0028(6)
C11 0.0306(8) 0.0480(10) 0.0207(7) 0.0054(7) -0.0018(6) 0.0088(7)
C12 0.0367(9) 0.0399(10) 0.0346(9) 0.0208(7) 0.0036(8) 0.0065(8)
C13 0.0305(8) 0.0229(8) 0.0436(9) 0.0096(7) 0.0024(7) -0.0005(6)
C14 0.0227(7) 0.0217(7) 0.0258(7) 0.0022(6) -0.0006(6) 0.0013(6)

loop_
_atom_type_symbol
_atom_type_description
_atom_type_scat_dispersion_real
_atom_type_scat_dispersion_imag
_atom_type_scat_source
C C 0.0181 0.0091 'International Tables Vol C Tables 4.2.6.8 and 6.1.1.4'
H H 0.0000 0.0000 'International Tables Vol C Tables 4.2.6.8 and 6.1.1.4'
N N 0.0311 0.0180 'International Tables Vol C Tables 4.2.6.8 and 6.1.1.4'
O O 0.0492 0.0322 'International Tables Vol C Tables 4.2.6.8 and 6.1.1.4'
Cl Cl 0.3639 0.7018 'International Tables Vol C Tables 4.2.6.8 and 6.1.1.4'

loop_
_geom_angle_atom_site_label_1
_geom_angle_atom_site_label_2
_geom_angle_atom_site_label_3
_geom_angle
_geom_angle_site_symmetry_1
_geom_angle_site_symmetry_3
_geom_angle_publ_flag
C5 N1 C1 125.33(12) . . ?
C8 N2 C3 123.18(12) . . ?
O1 C1 N1 117.56(12) . . ?
O1 C1 C2 125.59(13) . . ?
N1 C1 C2 116.84(12) . . ?
C3 C2 C1 117.97(12) . . ?
C3 C2 C9 123.26(12) . . ?
C1 C2 C9 118.73(12) . . ?
N2 C3 C2 121.05(12) . . ?
N2 C3 C4 116.17(12) . . ?
C2 C3 C4 122.76(13) . . ?
C5 C4 C6 122.92(13) . . ?
C5 C4 C3 116.87(13) . . ?
C6 C4 C3 120.21(13) . . ?
N1 C5 C4 119.98(13) . . ?
C7 C6 C4 119.79(14) . . ?
C6 C7 C8 118.65(14) . . ?
N2 C8 C7 121.64(14) . . ?
C10 C9 C14 119.38(13) . . ?
C10 C9 C2 120.11(13) . . ?
C14 C9 C2 120.48(12) . . ?
C11 C10 C9 119.95(15) . . ?
C12 C11 C10 120.60(15) . . ?
C13 C12 C11 119.74(14) . . ?
C12 C13 C14 120.48(15) . . ?
C13 C14 C9 119.81(14) . . ?

loop_
_geom_bond_atom_site_label_1
_geom_bond_atom_site_label_2
_geom_bond_distance
_geom_bond_site_symmetry_2
_geom_bond_publ_flag
O1 C1 1.2624(18) . ?
N1 C5 1.3245(19) . ?
N1 C1 1.3928(18) . ?
N2 C8 1.3200(19) . ?
N2 C3 1.3820(18) . ?
C1 C2 1.418(2) . ?
C2 C3 1.389(2) . ?
C2 C9 1.4887(19) . ?
C3 C4 1.4236(19) . ?
C4 C5 1.391(2) . ?
C4 C6 1.415(2) . ?
C6 C7 1.366(2) . ?
C7 C8 1.399(2) . ?
C9 C10 1.394(2) . ?
C9 C14 1.397(2) . ?
C10 C11 1.385(2) . ?
C11 C12 1.382(3) . ?
C12 C13 1.380(3) . ?
C13 C14 1.390(2) . ?
